data_1538329
loop_
_publ_author_name
'Mak, T.C.W.'

_publ_section_title
;
 Refinement of the crystal structure of zirconyl chloride octahydrate
;
_journal_name_full 'Canadian Journal of Chemistry'
_journal_page_first 3491
_journal_page_last 3497
_journal_volume 46
_journal_year 1968
_chemical_formula_sum 'Cl2 H16 O9 Zr'
_chemical_name_systematic 'Zr O Cl2 (H2 O)8'
_space_group_IT_number 114
_symmetry_space_group_name_Hall 'P -4 2n'
_symmetry_space_group_name_H-M 'P -4 21 c'
_cell_angle_alpha 90
_cell_angle_beta 90
_cell_angle_gamma 90
_cell_formula_units_Z 8
_cell_length_a 17.11
_cell_length_b 17.11
_cell_length_c 7.71
_cell_volume 2257.119
_citation_journal_id_ASTM CJCHAG
_cod_data_source_file Mak_CJCHAG_1968_1877.cif
_cod_data_source_block H16Cl2O9Zr1
_cod_original_formula_sum 'H16 Cl2 O9 Zr1'
_cod_database_code 1538329

loop_
_symmetry_equiv_pos_as_xyz
x,y,z
y,-x,-z
-x,-y,z
-y,x,-z
x+1/2,-y+1/2,-z+1/2
-y+1/2,-x+1/2,z+1/2
-x+1/2,y+1/2,-z+1/2
y+1/2,x+1/2,z+1/2

loop_
_atom_site_label
_atom_site_type_symbol
_atom_site_fract_x
_atom_site_fract_y
_atom_site_fract_z
_atom_site_occupancy
_atom_site_U_iso_or_equiv
Cl2 Cl-1 0.1899 0.133 0.4691 1 0.0
O7 O-2 0.3809 0.0372 0.2089 1 0.0
Zr1 Zr+4 0.0293 0.1441 -0.0044 1 0.0
O1 O-2 0.0762 0.0512 0.1469 1 0.0
O6 O-2 0.1446 0.3395 0.6588 1 0.0
O9 O-2 0.0476 0.1957 0.27 1 0.0
O5 O-2 0.2706 0.1741 0.8245 1 0.0
Cl1 Cl-1 0.0147 0.3646 0.3969 1 0.0
O3 O-2 0.1329 0.2211 0.9873 1 0.0
O4 O-2 0.255 0.0384 -0.0016 1 0.0
O8 O-2 0.1125 0.0703 0.8533 1 0.0
O2 O-2 0.0292 0.1971 0.7161 1 0.0
